data_7134116
loop_
_publ_author_name
'Zhao, Lulu'
'Yang, Jianjing'
'Yan, Kelu'
'Cheng, Xingda'
'Xiao, Ziyang'
'Wen, Jiangwei'

_publ_section_title
;
 Electrochemistry-Enabled Ir-Catalyzed C-H/N-N Bond Activation Facilitates
 [3+2] Annulation of Phenidones with Propiolates
;
_journal_name_full 'Chemical Communications'
_journal_paper_doi 10.1039/D4CC03124E
_journal_year 2025
_chemical_formula_moiety 'C22 H21 F3 N2 O3'
_chemical_formula_sum 'C22 H21 F3 N2 O3'
_chemical_formula_weight 418.41
_space_group_crystal_system orthorhombic
_space_group_IT_number 19
_space_group_name_Hall 'P 2ac 2ab'
_space_group_name_H-M_alt 'P 21 21 21'
_atom_sites_solution_hydrogens geom
_atom_sites_solution_primary direct
_atom_sites_solution_secondary direct
_audit_creation_method SHELXL-2018/3
_audit_update_record
;
2024-11-29 deposited with the CCDC.	2025-01-03 downloaded from the CCDC.
;
_cell_angle_alpha 90
_cell_angle_beta 90
_cell_angle_gamma 90
_cell_formula_units_Z 8
_cell_length_a 12.159(2)
_cell_length_b 15.314(3)
_cell_length_c 22.569(4)
_cell_measurement_reflns_used 7086
_cell_measurement_temperature 295(2)
_cell_measurement_theta_max 30.76
_cell_measurement_theta_min 2.77
_cell_volume 4202.4(13)
_computing_cell_refinement 'Bruker SAINT'
_computing_data_collection 'Bruker APEX3'
_computing_data_reduction 'Bruker SAINT'
_computing_molecular_graphics 'Ortep for Windows (Farrugia, 2012)'
_computing_publication_material 'WinGX publication routines (Farrugia, 2012)'
_computing_structure_refinement 'SHELXL-2018/3 (Sheldrick, 2018)'
_computing_structure_solution 'SIR-92 (Altomare et al., 1994)'
_diffrn_ambient_temperature 295(2)
_diffrn_measured_fraction_theta_full 0.998
_diffrn_measured_fraction_theta_max 0.998
_diffrn_measurement_device_type 'Bruker D8 CCD'
_diffrn_measurement_method '\f and \w scans'
_diffrn_radiation_type MoK\a
_diffrn_radiation_wavelength 0.71073
_diffrn_reflns_av_R_equivalents 0.0442
_diffrn_reflns_av_unetI/netI 0.0379
_diffrn_reflns_Laue_measured_fraction_full 0.998
_diffrn_reflns_Laue_measured_fraction_max 0.998
_diffrn_reflns_limit_h_max 14
_diffrn_reflns_limit_h_min -14
_diffrn_reflns_limit_k_max 18
_diffrn_reflns_limit_k_min -18
_diffrn_reflns_limit_l_max 24
_diffrn_reflns_limit_l_min -27
_diffrn_reflns_number 39452
_diffrn_reflns_point_group_measured_fraction_full 0.998
_diffrn_reflns_point_group_measured_fraction_max 0.998
_diffrn_reflns_theta_full 25.242
_diffrn_reflns_theta_max 26.000
_diffrn_reflns_theta_min 1.902
_exptl_absorpt_coefficient_mu 0.106
_exptl_absorpt_correction_T_max 0.7457
_exptl_absorpt_correction_T_min 0.7026
_exptl_absorpt_correction_type multi-scan
_exptl_absorpt_process_details SADABS
_exptl_crystal_colour colourless
_exptl_crystal_density_diffrn 1.323
_exptl_crystal_density_method 'not measured'
_exptl_crystal_description block
_exptl_crystal_F_000 1744
_exptl_crystal_size_max 0.340
_exptl_crystal_size_mid 0.220
_exptl_crystal_size_min 0.200
_refine_diff_density_max 0.201
_refine_diff_density_min -0.218
_refine_diff_density_rms 0.035
_refine_ls_abs_structure_details
;
 Flack x determined using 2112 quotients [(I+)-(I-)]/[(I+)+(I-)]
 (Parsons, Flack and Wagner, Acta Cryst. B69 (2013) 249-259).
;
_refine_ls_abs_structure_Flack -0.1(3)
_refine_ls_extinction_method none
_refine_ls_goodness_of_fit_ref 1.021
_refine_ls_hydrogen_treatment constr
_refine_ls_matrix_type full
_refine_ls_number_parameters 543
_refine_ls_number_reflns 8216
_refine_ls_number_restraints 0
_refine_ls_restrained_S_all 1.021
_refine_ls_R_factor_all 0.0778
_refine_ls_R_factor_gt 0.0477
_refine_ls_shift/su_max 0.000
_refine_ls_shift/su_mean 0.000
_refine_ls_structure_factor_coef Fsqd
_refine_ls_weighting_details 'w=1/[\s^2^(Fo^2^)+(0.0569P)^2^+0.7565P] where P=(Fo^2^+2Fc^2^)/3'
_refine_ls_weighting_scheme calc
_refine_ls_wR_factor_gt 0.1071
_refine_ls_wR_factor_ref 0.1242
_reflns_Friedel_coverage 0.798
_reflns_Friedel_fraction_full 0.997
_reflns_Friedel_fraction_max 0.998
_reflns_number_gt 5951
_reflns_number_total 8216
_reflns_threshold_expression 'I > 2\s(I)'
_cod_data_source_file d4cc03124e2.cif
_cod_data_source_block shelx
_cod_depositor_comments
;
The following automatic conversions were performed:

data item '_exptl_absorpt_correction_type' value 'MULTI-SCAN' was
changed to 'multi-scan' in accordance with the
/home/data/users/saulius/crontab/automatic-downloads/rss-feeds/RSC/lib/dictionaries/cif_core.dic
dictionary named 'cif_core.dic' version 2.4.2 last updated on
2011-04-26.

Automatic conversion script
Id: cif_fix_values 8170 2020-07-09 18:12:32Z antanas 
;
_cod_original_cell_volume 4202.8(13)
_cod_database_code 7134116
_shelx_shelxl_version_number 2018/3
_shelx_space_group_comment
;
The symmetry employed for this shelxl refinement is uniquely defined
by the following loop, which should always be used as a source of
symmetry information in preference to the above space-group names.
They are only intended as comments.
;
_shelx_estimated_absorpt_t_min 0.965
_shelx_estimated_absorpt_t_max 0.979

loop_
_space_group_symop_operation_xyz
'x, y, z'
'-x+1/2, -y, z+1/2'
'x+1/2, -y+1/2, -z'
'-x, y+1/2, -z+1/2'

loop_
_atom_site_label
_atom_site_type_symbol
_atom_site_fract_x
_atom_site_fract_y
_atom_site_fract_z
_atom_site_U_iso_or_equiv
_atom_site_adp_type
_atom_site_occupancy
_atom_site_site_symmetry_order
_atom_site_calc_flag
_atom_site_refinement_flags_posn
_atom_site_refinement_flags_adp
_atom_site_refinement_flags_occupancy
_atom_site_disorder_assembly
_atom_site_disorder_group
C1 C 0.1200(3) 0.8407(2) 0.52082(16) 0.0496(8) Uani 1 1 d . . . . .
C2 C 0.2151(3) 0.8472(3) 0.48683(17) 0.0580(10) Uani 1 1 d . . . . .
H2 H 0.283752 0.833691 0.502505 0.070 Uiso 1 1 calc R U . . .
C3 C 0.2034(3) 0.8742(3) 0.42944(18) 0.0638(11) Uani 1 1 d . . . . .
H3 H 0.265512 0.879181 0.405618 0.077 Uiso 1 1 calc R U . . .
C4 C 0.1004(4) 0.8944(3) 0.40578(17) 0.0625(10) Uani 1 1 d . . . . .
C5 C 0.0053(3) 0.8888(3) 0.43953(17) 0.0585(10) Uani 1 1 d . . . . .
H5 H -0.062790 0.902999 0.423491 0.070 Uiso 1 1 calc R U . . .
C6 C 0.0148(3) 0.8611(2) 0.49834(17) 0.0513(9) Uani 1 1 d . . . . .
C7 C -0.0628(3) 0.8438(2) 0.54481(17) 0.0510(9) Uani 1 1 d . . . . .
C8 C -0.1820(3) 0.8574(3) 0.54116(19) 0.0551(9) Uani 1 1 d . . . . .
C9 C -0.3493(3) 0.8522(3) 0.5952(2) 0.0769(13) Uani 1 1 d . . . . .
H9A H -0.384613 0.822875 0.562818 0.115 Uiso 1 1 calc R U . . .
H9B H -0.365304 0.913567 0.593304 0.115 Uiso 1 1 calc R U . . .
H9C H -0.376126 0.828997 0.632003 0.115 Uiso 1 1 calc R U . . .
C10 C -0.0044(3) 0.8117(2) 0.59289(17) 0.0494(9) Uani 1 1 d . . . . .
C11 C -0.0429(3) 0.7719(2) 0.64891(16) 0.0506(9) Uani 1 1 d . . . . .
C12 C -0.0932(3) 0.8200(3) 0.6930(2) 0.0670(11) Uani 1 1 d . . . . .
H12 H -0.101857 0.879994 0.688519 0.080 Uiso 1 1 calc R U . . .
C13 C -0.1311(4) 0.7790(4) 0.7440(2) 0.0801(14) Uani 1 1 d . . . . .
H13 H -0.164841 0.811445 0.773747 0.096 Uiso 1 1 calc R U . . .
C14 C -0.1187(4) 0.6913(4) 0.7503(2) 0.0889(15) Uani 1 1 d . . . . .
H14 H -0.143929 0.664165 0.784591 0.107 Uiso 1 1 calc R U . . .
C15 C -0.0697(4) 0.6426(3) 0.7072(2) 0.0829(14) Uani 1 1 d . . . . .
H15 H -0.062045 0.582638 0.712015 0.099 Uiso 1 1 calc R U . . .
C16 C -0.0318(3) 0.6824(3) 0.6568(2) 0.0657(11) Uani 1 1 d . . . . .
H16 H 0.001808 0.648976 0.627477 0.079 Uiso 1 1 calc R U . . .
C17 C 0.1975(3) 0.7915(2) 0.61948(18) 0.0545(9) Uani 1 1 d . . . . .
H17A H 0.254703 0.761423 0.597551 0.065 Uiso 1 1 calc R U . . .
H17B H 0.170437 0.751488 0.649447 0.065 Uiso 1 1 calc R U . . .
C18 C 0.2495(3) 0.8705(3) 0.65094(17) 0.0572(10) Uani 1 1 d . . . . .
C19 C 0.1614(4) 0.9275(3) 0.6806(2) 0.0746(13) Uani 1 1 d . . . . .
H19A H 0.112406 0.950036 0.650925 0.112 Uiso 1 1 calc R U . . .
H19B H 0.120548 0.893008 0.708441 0.112 Uiso 1 1 calc R U . . .
H19C H 0.196155 0.975176 0.700904 0.112 Uiso 1 1 calc R U . . .
C20 C 0.3282(4) 0.8343(4) 0.6982(2) 0.0961(18) Uani 1 1 d . . . . .
H20A H 0.383107 0.798691 0.679439 0.144 Uiso 1 1 calc R U . . .
H20B H 0.363120 0.881832 0.718504 0.144 Uiso 1 1 calc R U . . .
H20C H 0.287513 0.799663 0.726041 0.144 Uiso 1 1 calc R U . . .
C21 C 0.3197(3) 0.9219(3) 0.60625(17) 0.0539(9) Uani 1 1 d . . . . .
C22 C 0.0946(4) 0.9215(4) 0.3425(2) 0.0790(13) Uani 1 1 d . . . . .
C23 C -0.1780(3) 1.1091(2) 0.56607(15) 0.0462(8) Uani 1 1 d . . . . .
C24 C -0.2852(3) 1.1286(2) 0.54828(15) 0.0469(8) Uani 1 1 d . . . . .
C25 C -0.3738(3) 1.1275(3) 0.58723(17) 0.0595(10) Uani 1 1 d . . . . .
H25 H -0.444489 1.141830 0.574830 0.071 Uiso 1 1 calc R U . . .
C26 C -0.3522(3) 1.1045(3) 0.64478(17) 0.0649(11) Uani 1 1 d . . . . .
H26 H -0.409655 1.102717 0.671935 0.078 Uiso 1 1 calc R U . . .
C27 C -0.2455(3) 1.0834(3) 0.66371(16) 0.0569(10) Uani 1 1 d . . . . .
C28 C -0.1580(3) 1.0858(2) 0.62501(17) 0.0549(9) Uani 1 1 d . . . . .
H28 H -0.087245 1.072276 0.637757 0.066 Uiso 1 1 calc R U . . .
C29 C 0.0113(3) 1.1114(2) 0.51601(17) 0.0510(9) Uani 1 1 d . . . . .
C30 C 0.1761(3) 1.1226(3) 0.4600(2) 0.0702(12) Uani 1 1 d . . . . .
H30A H 0.195690 1.064450 0.471814 0.105 Uiso 1 1 calc R U . . .
H30B H 0.213173 1.164024 0.484882 0.105 Uiso 1 1 calc R U . . .
H30C H 0.197632 1.131765 0.419495 0.105 Uiso 1 1 calc R U . . .
C31 C -0.1748(3) 1.1499(2) 0.46895(15) 0.0440(8) Uani 1 1 d . . . . .
C32 C -0.1442(3) 1.1800(2) 0.40883(15) 0.0458(8) Uani 1 1 d . . . . .
C33 C -0.1021(3) 1.1228(3) 0.36743(17) 0.0597(10) Uani 1 1 d . . . . .
H33 H -0.095105 1.063934 0.376768 0.072 Uiso 1 1 calc R U . . .
C34 C -0.0702(4) 1.1524(3) 0.31212(18) 0.0705(12) Uani 1 1 d . . . . .
H34 H -0.041222 1.113380 0.284671 0.085 Uiso 1 1 calc R U . . .
C35 C -0.0811(4) 1.2383(3) 0.29764(19) 0.0726(12) Uani 1 1 d . . . . .
H35 H -0.059796 1.257793 0.260338 0.087 Uiso 1 1 calc R U . . .
C36 C -0.1234(3) 1.2959(3) 0.33814(19) 0.0671(11) Uani 1 1 d . . . . .
H36 H -0.130570 1.354646 0.328335 0.081 Uiso 1 1 calc R U . . .
C37 C -0.1553(3) 1.2670(3) 0.39343(17) 0.0541(9) Uani 1 1 d . . . . .
H37 H -0.184503 1.306334 0.420583 0.065 Uiso 1 1 calc R U . . .
C38 C -0.3797(3) 1.1723(2) 0.45242(16) 0.0514(9) Uani 1 1 d . . . . .
H38A H -0.357584 1.211500 0.420851 0.062 Uiso 1 1 calc R U . . .
H38B H -0.432094 1.203287 0.477038 0.062 Uiso 1 1 calc R U . . .
C39 C -0.4388(3) 1.0929(3) 0.42431(16) 0.0581(10) Uani 1 1 d . . . . .
C40 C -0.3589(4) 1.0357(3) 0.39080(18) 0.0743(13) Uani 1 1 d . . . . .
H40A H -0.321354 1.070045 0.361521 0.111 Uiso 1 1 calc R U . . .
H40B H -0.306314 1.011507 0.417924 0.111 Uiso 1 1 calc R U . . .
H40C H -0.398355 0.989317 0.371674 0.111 Uiso 1 1 calc R U . . .
C41 C -0.5252(4) 1.1328(4) 0.3817(2) 0.0946(18) Uani 1 1 d . . . . .
H41A H -0.575129 1.168842 0.403773 0.142 Uiso 1 1 calc R U . . .
H41B H -0.488609 1.167506 0.352285 0.142 Uiso 1 1 calc R U . . .
H41C H -0.565381 1.086701 0.362657 0.142 Uiso 1 1 calc R U . . .
C42 C -0.2278(5) 1.0609(4) 0.72676(19) 0.0779(13) Uani 1 1 d . . . . .
C43 C -0.1086(3) 1.1222(2) 0.51531(15) 0.0459(8) Uani 1 1 d . . . . .
C44 C -0.5035(3) 1.0449(3) 0.47231(17) 0.0533(9) Uani 1 1 d . . . . .
N1 N 0.1070(2) 0.81116(19) 0.57859(13) 0.0485(7) Uani 1 1 d . . . . .
N2 N 0.2851(3) 0.9986(2) 0.58733(15) 0.0629(9) Uani 1 1 d . . . . .
H2A H 0.323164 1.027252 0.561779 0.075 Uiso 1 1 calc R U . . .
H2B H 0.224454 1.019964 0.600551 0.075 Uiso 1 1 calc R U . . .
N3 N -0.2826(2) 1.15220(18) 0.48841(13) 0.0462(7) Uani 1 1 d . . . . .
N4 N -0.4720(3) 0.9651(2) 0.48812(16) 0.0660(9) Uani 1 1 d . . . . .
H4A H -0.507899 0.937165 0.514946 0.079 Uiso 1 1 calc R U . . .
H4B H -0.415817 0.941392 0.471512 0.079 Uiso 1 1 calc R U . . .
O1 O 0.4064(2) 0.88967(19) 0.58799(14) 0.0711(8) Uani 1 1 d . . . . .
O2 O -0.2291(2) 0.8830(2) 0.49690(13) 0.0742(8) Uani 1 1 d . . . . .
O3 O -0.2318(2) 0.8391(2) 0.59158(14) 0.0711(8) Uani 1 1 d . . . . .
O4 O -0.5839(2) 1.08056(19) 0.49535(13) 0.0681(8) Uani 1 1 d . . . . .
O5 O 0.0628(2) 1.0865(2) 0.55849(13) 0.0733(8) Uani 1 1 d . . . . .
O6 O 0.0583(2) 1.1341(2) 0.46548(12) 0.0637(7) Uani 1 1 d . . . . .
F1 F -0.0050(3) 0.9254(3) 0.32043(13) 0.1242(13) Uani 1 1 d . . . . .
F2 F 0.1343(4) 1.0011(3) 0.33376(14) 0.1402(15) Uani 1 1 d . . . . .
F3 F 0.1527(3) 0.8704(3) 0.30767(12) 0.1329(14) Uani 1 1 d . . . . .
F4 F -0.1294(3) 1.0298(2) 0.73877(11) 0.1029(10) Uani 1 1 d . . . . .
F5 F -0.2924(4) 0.9955(3) 0.74453(16) 0.1550(18) Uani 1 1 d . . . . .
F6 F -0.2468(5) 1.1227(3) 0.76269(13) 0.186(3) Uani 1 1 d . . . . .

loop_
_atom_site_aniso_label
_atom_site_aniso_U_11
_atom_site_aniso_U_22
_atom_site_aniso_U_33
_atom_site_aniso_U_23
_atom_site_aniso_U_13
_atom_site_aniso_U_12
C1 0.042(2) 0.051(2) 0.057(2) -0.0081(17) -0.0030(17) 0.0048(17)
C2 0.038(2) 0.067(2) 0.068(2) -0.010(2) 0.0013(18) 0.0086(18)
C3 0.055(2) 0.071(3) 0.066(2) -0.010(2) 0.012(2) 0.005(2)
C4 0.064(3) 0.066(3) 0.057(2) -0.0091(19) -0.002(2) 0.011(2)
C5 0.054(2) 0.056(2) 0.066(2) -0.0104(19) -0.0070(19) 0.0078(19)
C6 0.042(2) 0.048(2) 0.064(2) -0.0073(18) -0.0027(17) 0.0058(16)
C7 0.0363(18) 0.049(2) 0.068(2) -0.0046(18) -0.0032(17) 0.0036(16)
C8 0.039(2) 0.053(2) 0.074(3) -0.0062(19) -0.004(2) 0.0072(17)
C9 0.034(2) 0.097(4) 0.100(3) 0.011(3) 0.004(2) 0.015(2)
C10 0.0324(18) 0.0471(19) 0.069(2) -0.0048(17) 0.0035(17) 0.0023(15)
C11 0.0323(18) 0.055(2) 0.065(2) -0.0014(18) -0.0016(17) -0.0013(16)
C12 0.051(2) 0.074(3) 0.076(3) -0.014(2) 0.001(2) 0.000(2)
C13 0.059(3) 0.116(4) 0.066(3) -0.017(3) 0.007(2) -0.007(3)
C14 0.068(3) 0.115(5) 0.084(3) 0.021(3) 0.006(3) -0.011(3)
C15 0.066(3) 0.078(3) 0.105(4) 0.023(3) 0.010(3) 0.001(3)
C16 0.044(2) 0.063(3) 0.090(3) 0.003(2) 0.007(2) 0.0030(19)
C17 0.0329(19) 0.058(2) 0.072(2) 0.0077(19) -0.0047(17) 0.0022(16)
C18 0.041(2) 0.069(2) 0.061(2) 0.0091(19) -0.0059(17) -0.0106(18)
C19 0.067(3) 0.083(3) 0.074(3) -0.015(2) 0.017(2) -0.023(2)
C20 0.078(3) 0.122(4) 0.088(3) 0.038(3) -0.038(3) -0.033(3)
C21 0.034(2) 0.060(2) 0.068(2) 0.0066(19) -0.0092(17) -0.0080(18)
C22 0.080(3) 0.094(4) 0.064(3) -0.018(3) 0.003(3) 0.018(3)
C23 0.0384(19) 0.0461(19) 0.054(2) -0.0003(16) 0.0021(15) 0.0013(15)
C24 0.0384(19) 0.051(2) 0.0518(19) -0.0012(16) 0.0051(16) 0.0009(16)
C25 0.041(2) 0.077(3) 0.061(2) 0.002(2) 0.0072(18) 0.0047(19)
C26 0.058(3) 0.080(3) 0.057(2) -0.002(2) 0.0167(19) 0.001(2)
C27 0.063(3) 0.057(2) 0.051(2) -0.0022(18) 0.0033(18) 0.0024(19)
C28 0.049(2) 0.058(2) 0.057(2) -0.0020(18) -0.0038(18) 0.0017(18)
C29 0.038(2) 0.055(2) 0.060(2) -0.0019(18) 0.0003(18) 0.0040(17)
C30 0.0297(19) 0.096(3) 0.085(3) -0.006(3) 0.0069(19) 0.004(2)
C31 0.0325(17) 0.0456(19) 0.054(2) 0.0013(16) 0.0051(15) 0.0004(14)
C32 0.0292(17) 0.054(2) 0.055(2) 0.0030(17) 0.0012(15) -0.0020(15)
C33 0.049(2) 0.066(2) 0.064(2) 0.002(2) 0.0125(19) 0.0015(19)
C34 0.059(3) 0.095(3) 0.057(2) -0.002(2) 0.012(2) 0.003(2)
C35 0.063(3) 0.098(4) 0.057(2) 0.019(3) 0.004(2) -0.008(2)
C36 0.056(3) 0.070(3) 0.075(3) 0.022(2) 0.000(2) -0.010(2)
C37 0.042(2) 0.057(2) 0.064(2) 0.0018(18) 0.0027(17) -0.0052(17)
C38 0.0316(18) 0.060(2) 0.063(2) 0.0115(17) 0.0024(16) 0.0014(16)
C39 0.0384(19) 0.080(3) 0.056(2) 0.008(2) -0.0034(17) -0.0115(19)
C40 0.067(3) 0.090(3) 0.065(3) -0.016(2) 0.017(2) -0.023(2)
C41 0.054(3) 0.157(5) 0.073(3) 0.044(3) -0.016(2) -0.024(3)
C42 0.085(4) 0.093(3) 0.055(3) 0.005(3) 0.006(2) 0.008(3)
C43 0.0335(18) 0.0488(19) 0.0553(19) 0.0024(16) 0.0029(15) 0.0023(15)
C44 0.034(2) 0.069(3) 0.058(2) 0.0057(19) -0.0017(17) -0.0076(18)
N1 0.0311(15) 0.0533(17) 0.0611(18) -0.0031(14) -0.0023(13) 0.0041(13)
N2 0.0495(19) 0.062(2) 0.077(2) 0.0129(17) 0.0100(17) 0.0011(16)
N3 0.0314(15) 0.0536(16) 0.0537(16) 0.0034(13) 0.0029(13) 0.0012(13)
N4 0.0498(19) 0.069(2) 0.079(2) 0.0153(18) 0.0124(17) 0.0048(16)
O1 0.0342(14) 0.0784(19) 0.101(2) 0.0233(17) 0.0079(14) 0.0100(13)
O2 0.0465(16) 0.096(2) 0.0805(19) 0.0029(17) -0.0091(15) 0.0154(16)
O3 0.0333(13) 0.095(2) 0.0848(19) 0.0057(16) 0.0001(14) 0.0111(14)
O4 0.0383(15) 0.0794(18) 0.0865(19) 0.0186(16) 0.0114(13) 0.0012(13)
O5 0.0445(15) 0.102(2) 0.0738(18) 0.0135(17) -0.0065(14) 0.0149(16)
O6 0.0283(12) 0.093(2) 0.0702(17) 0.0069(15) 0.0009(12) 0.0004(13)
F1 0.100(2) 0.198(4) 0.0749(18) 0.009(2) -0.0179(17) 0.030(2)
F2 0.215(4) 0.127(3) 0.0789(19) 0.021(2) 0.002(2) -0.028(3)
F3 0.140(3) 0.194(4) 0.0646(16) -0.033(2) 0.0024(18) 0.071(3)
F4 0.110(2) 0.134(3) 0.0644(15) 0.0136(16) -0.0122(16) 0.019(2)
F5 0.151(3) 0.210(4) 0.104(2) 0.078(3) -0.016(2) -0.061(3)
F6 0.345(7) 0.153(3) 0.0593(17) -0.031(2) -0.017(3) 0.121(4)

loop_
_atom_type_symbol
_atom_type_description
_atom_type_scat_dispersion_real
_atom_type_scat_dispersion_imag
_atom_type_scat_source
C C 0.0033 0.0016 'International Tables Vol C Tables 4.2.6.8 and 6.1.1.4'
H H 0.0000 0.0000 'International Tables Vol C Tables 4.2.6.8 and 6.1.1.4'
N N 0.0061 0.0033 'International Tables Vol C Tables 4.2.6.8 and 6.1.1.4'
O O 0.0106 0.0060 'International Tables Vol C Tables 4.2.6.8 and 6.1.1.4'
F F 0.0171 0.0103 'International Tables Vol C Tables 4.2.6.8 and 6.1.1.4'

loop_
_geom_angle_atom_site_label_1
_geom_angle_atom_site_label_2
_geom_angle_atom_site_label_3
_geom_angle
_geom_angle_site_symmetry_1
_geom_angle_site_symmetry_3
_geom_angle_publ_flag
N1 C1 C2 129.5(3) . . ?
N1 C1 C6 107.9(3) . . ?
C2 C1 C6 122.6(3) . . ?
C3 C2 C1 117.3(4) . . ?
C3 C2 H2 121.4 . . ?
C1 C2 H2 121.4 . . ?
C2 C3 C4 121.5(4) . . ?
C2 C3 H3 119.3 . . ?
C4 C3 H3 119.3 . . ?
C5 C4 C3 121.6(4) . . ?
C5 C4 C22 120.3(4) . . ?
C3 C4 C22 118.1(4) . . ?
C4 C5 C6 118.1(4) . . ?
C4 C5 H5 120.9 . . ?
C6 C5 H5 120.9 . . ?
C5 C6 C1 118.9(4) . . ?
C5 C6 C7 134.0(3) . . ?
C1 C6 C7 107.0(3) . . ?
C10 C7 C6 107.5(3) . . ?
C10 C7 C8 126.9(4) . . ?
C6 C7 C8 125.6(4) . . ?
O2 C8 O3 124.0(3) . . ?
O2 C8 C7 123.9(4) . . ?
O3 C8 C7 112.0(3) . . ?
O3 C9 H9A 109.5 . . ?
O3 C9 H9B 109.5 . . ?
H9A C9 H9B 109.5 . . ?
O3 C9 H9C 109.5 . . ?
H9A C9 H9C 109.5 . . ?
H9B C9 H9C 109.5 . . ?
C7 C10 N1 108.6(3) . . ?
C7 C10 C11 130.7(3) . . ?
N1 C10 C11 120.2(3) . . ?
C12 C11 C16 118.5(4) . . ?
C12 C11 C10 122.4(4) . . ?
C16 C11 C10 119.0(4) . . ?
C11 C12 C13 120.1(4) . . ?
C11 C12 H12 119.9 . . ?
C13 C12 H12 119.9 . . ?
C14 C13 C12 119.8(5) . . ?
C14 C13 H13 120.1 . . ?
C12 C13 H13 120.1 . . ?
C13 C14 C15 121.0(5) . . ?
C13 C14 H14 119.5 . . ?
C15 C14 H14 119.5 . . ?
C14 C15 C16 119.8(5) . . ?
C14 C15 H15 120.1 . . ?
C16 C15 H15 120.1 . . ?
C15 C16 C11 120.7(4) . . ?
C15 C16 H16 119.6 . . ?
C11 C16 H16 119.6 . . ?
N1 C17 C18 115.9(3) . . ?
N1 C17 H17A 108.3 . . ?
C18 C17 H17A 108.3 . . ?
N1 C17 H17B 108.3 . . ?
C18 C17 H17B 108.3 . . ?
H17A C17 H17B 107.4 . . ?
C19 C18 C20 109.8(4) . . ?
C19 C18 C21 112.5(3) . . ?
C20 C18 C21 107.1(3) . . ?
C19 C18 C17 111.2(3) . . ?
C20 C18 C17 107.0(4) . . ?
C21 C18 C17 109.1(3) . . ?
C18 C19 H19A 109.5 . . ?
C18 C19 H19B 109.5 . . ?
H19A C19 H19B 109.5 . . ?
C18 C19 H19C 109.5 . . ?
H19A C19 H19C 109.5 . . ?
H19B C19 H19C 109.5 . . ?
C18 C20 H20A 109.5 . . ?
C18 C20 H20B 109.5 . . ?
H20A C20 H20B 109.5 . . ?
C18 C20 H20C 109.5 . . ?
H20A C20 H20C 109.5 . . ?
H20B C20 H20C 109.5 . . ?
O1 C21 N2 121.3(4) . . ?
O1 C21 C18 119.3(4) . . ?
N2 C21 C18 119.4(3) . . ?
F1 C22 F3 107.3(4) . . ?
F1 C22 F2 103.8(5) . . ?
F3 C22 F2 105.2(5) . . ?
F1 C22 C4 114.9(4) . . ?
F3 C22 C4 112.4(4) . . ?
F2 C22 C4 112.4(4) . . ?
C24 C23 C28 119.4(3) . . ?
C24 C23 C43 106.8(3) . . ?
C28 C23 C43 133.8(3) . . ?
C25 C24 C23 122.6(3) . . ?
C25 C24 N3 129.1(3) . . ?
C23 C24 N3 108.2(3) . . ?
C26 C25 C24 117.0(4) . . ?
C26 C25 H25 121.5 . . ?
C24 C25 H25 121.5 . . ?
C25 C26 C27 121.7(4) . . ?
C25 C26 H26 119.2 . . ?
C27 C26 H26 119.2 . . ?
C28 C27 C26 121.0(3) . . ?
C28 C27 C42 120.2(4) . . ?
C26 C27 C42 118.7(4) . . ?
C27 C28 C23 118.4(3) . . ?
C27 C28 H28 120.8 . . ?
C23 C28 H28 120.8 . . ?
O5 C29 O6 123.0(3) . . ?
O5 C29 C43 124.0(4) . . ?
O6 C29 C43 113.0(3) . . ?
O6 C30 H30A 109.5 . . ?
O6 C30 H30B 109.5 . . ?
H30A C30 H30B 109.5 . . ?
O6 C30 H30C 109.5 . . ?
H30A C30 H30C 109.5 . . ?
H30B C30 H30C 109.5 . . ?
N3 C31 C43 108.6(3) . . ?
N3 C31 C32 121.4(3) . . ?
C43 C31 C32 129.9(3) . . ?
C33 C32 C37 118.5(3) . . ?
C33 C32 C31 121.0(3) . . ?
C37 C32 C31 120.4(3) . . ?
C32 C33 C34 120.5(4) . . ?
C32 C33 H33 119.8 . . ?
C34 C33 H33 119.8 . . ?
C35 C34 C33 120.4(4) . . ?
C35 C34 H34 119.8 . . ?
C33 C34 H34 119.8 . . ?
C34 C35 C36 119.9(4) . . ?
C34 C35 H35 120.1 . . ?
C36 C35 H35 120.1 . . ?
C35 C36 C37 120.1(4) . . ?
C35 C36 H36 120.0 . . ?
C37 C36 H36 120.0 . . ?
C36 C37 C32 120.6(4) . . ?
C36 C37 H37 119.7 . . ?
C32 C37 H37 119.7 . . ?
N3 C38 C39 115.9(3) . . ?
N3 C38 H38A 108.3 . . ?
C39 C38 H38A 108.3 . . ?
N3 C38 H38B 108.3 . . ?
C39 C38 H38B 108.3 . . ?
H38A C38 H38B 107.4 . . ?
C40 C39 C44 114.0(4) . . ?
C40 C39 C38 111.2(3) . . ?
C44 C39 C38 109.1(3) . . ?
C40 C39 C41 110.7(4) . . ?
C44 C39 C41 106.3(3) . . ?
C38 C39 C41 105.1(4) . . ?
C39 C40 H40A 109.5 . . ?
C39 C40 H40B 109.5 . . ?
H40A C40 H40B 109.5 . . ?
C39 C40 H40C 109.5 . . ?
H40A C40 H40C 109.5 . . ?
H40B C40 H40C 109.5 . . ?
C39 C41 H41A 109.5 . . ?
C39 C41 H41B 109.5 . . ?
H41A C41 H41B 109.5 . . ?
C39 C41 H41C 109.5 . . ?
H41A C41 H41C 109.5 . . ?
H41B C41 H41C 109.5 . . ?
F6 C42 F4 107.8(5) . . ?
F6 C42 F5 105.1(5) . . ?
F4 C42 F5 101.6(4) . . ?
F6 C42 C27 114.5(4) . . ?
F4 C42 C27 114.5(4) . . ?
F5 C42 C27 112.2(4) . . ?
C31 C43 C23 107.7(3) . . ?
C31 C43 C29 128.3(3) . . ?
C23 C43 C29 124.0(3) . . ?
O4 C44 N4 121.5(4) . . ?
O4 C44 C39 119.6(4) . . ?
N4 C44 C39 119.0(4) . . ?
C1 N1 C10 109.0(3) . . ?
C1 N1 C17 124.9(3) . . ?
C10 N1 C17 125.8(3) . . ?
C21 N2 H2A 120.0 . . ?
C21 N2 H2B 120.0 . . ?
H2A N2 H2B 120.0 . . ?
C31 N3 C24 108.7(3) . . ?
C31 N3 C38 126.4(3) . . ?
C24 N3 C38 124.9(3) . . ?
C44 N4 H4A 120.0 . . ?
C44 N4 H4B 120.0 . . ?
H4A N4 H4B 120.0 . . ?
C8 O3 C9 118.3(3) . . ?
C29 O6 C30 118.0(3) . . ?

loop_
_geom_bond_atom_site_label_1
_geom_bond_atom_site_label_2
_geom_bond_distance
_geom_bond_site_symmetry_2
_geom_bond_publ_flag
C1 N1 1.389(5) . ?
C1 C2 1.391(5) . ?
C1 C6 1.411(5) . ?
C2 C3 1.367(5) . ?
C2 H2 0.9300 . ?
C3 C4 1.397(6) . ?
C3 H3 0.9300 . ?
C4 C5 1.387(6) . ?
C4 C22 1.490(6) . ?
C5 C6 1.398(5) . ?
C5 H5 0.9300 . ?
C6 C7 1.436(5) . ?
C7 C10 1.387(5) . ?
C7 C8 1.465(5) . ?
C8 O2 1.217(5) . ?
C8 O3 1.319(5) . ?
C9 O3 1.445(4) . ?
C9 H9A 0.9600 . ?
C9 H9B 0.9600 . ?
C9 H9C 0.9600 . ?
C10 N1 1.393(4) . ?
C10 C11 1.480(5) . ?
C11 C12 1.382(5) . ?
C11 C16 1.389(5) . ?
C12 C13 1.391(7) . ?
C12 H12 0.9300 . ?
C13 C14 1.358(7) . ?
C13 H13 0.9300 . ?
C14 C15 1.363(7) . ?
C14 H14 0.9300 . ?
C15 C16 1.371(6) . ?
C15 H15 0.9300 . ?
C16 H16 0.9300 . ?
C17 N1 1.467(4) . ?
C17 C18 1.539(5) . ?
C17 H17A 0.9700 . ?
C17 H17B 0.9700 . ?
C18 C19 1.535(6) . ?
C18 C20 1.536(6) . ?
C18 C21 1.537(5) . ?
C19 H19A 0.9600 . ?
C19 H19B 0.9600 . ?
C19 H19C 0.9600 . ?
C20 H20A 0.9600 . ?
C20 H20B 0.9600 . ?
C20 H20C 0.9600 . ?
C21 O1 1.235(5) . ?
C21 N2 1.319(5) . ?
C22 F1 1.310(6) . ?
C22 F3 1.315(5) . ?
C22 F2 1.326(6) . ?
C23 C24 1.397(5) . ?
C23 C28 1.399(5) . ?
C23 C43 1.437(5) . ?
C24 C25 1.390(5) . ?
C24 N3 1.399(4) . ?
C25 C26 1.372(5) . ?
C25 H25 0.9300 . ?
C26 C27 1.403(6) . ?
C26 H26 0.9300 . ?
C27 C28 1.377(5) . ?
C27 C42 1.480(6) . ?
C28 H28 0.9300 . ?
C29 O5 1.207(4) . ?
C29 O6 1.322(5) . ?
C29 C43 1.468(5) . ?
C30 O6 1.449(4) . ?
C30 H30A 0.9600 . ?
C30 H30B 0.9600 . ?
C30 H30C 0.9600 . ?
C31 N3 1.384(4) . ?
C31 C43 1.386(5) . ?
C31 C32 1.481(5) . ?
C32 C33 1.380(5) . ?
C32 C37 1.383(5) . ?
C33 C34 1.383(5) . ?
C33 H33 0.9300 . ?
C34 C35 1.362(7) . ?
C34 H34 0.9300 . ?
C35 C36 1.371(6) . ?
C35 H35 0.9300 . ?
C36 C37 1.380(5) . ?
C36 H36 0.9300 . ?
C37 H37 0.9300 . ?
C38 N3 1.465(4) . ?
C38 C39 1.548(5) . ?
C38 H38A 0.9700 . ?
C38 H38B 0.9700 . ?
C39 C40 1.511(6) . ?
C39 C44 1.528(5) . ?
C39 C41 1.549(6) . ?
C40 H40A 0.9600 . ?
C40 H40B 0.9600 . ?
C40 H40C 0.9600 . ?
C41 H41A 0.9600 . ?
C41 H41B 0.9600 . ?
C41 H41C 0.9600 . ?
C42 F6 1.267(6) . ?
C42 F4 1.316(6) . ?
C42 F5 1.335(6) . ?
C44 O4 1.234(4) . ?
C44 N4 1.329(5) . ?
N2 H2A 0.8600 . ?
N2 H2B 0.8600 . ?
N4 H4A 0.8600 . ?
N4 H4B 0.8600 . ?

loop_
_geom_torsion_atom_site_label_1
_geom_torsion_atom_site_label_2
_geom_torsion_atom_site_label_3
_geom_torsion_atom_site_label_4
_geom_torsion
_geom_torsion_site_symmetry_1
_geom_torsion_site_symmetry_2
_geom_torsion_site_symmetry_3
_geom_torsion_site_symmetry_4
_geom_torsion_publ_flag
N1 C1 C2 C3 176.4(4) . . . . ?
C6 C1 C2 C3 -0.3(6) . . . . ?
C1 C2 C3 C4 -0.1(6) . . . . ?
C2 C3 C4 C5 0.6(6) . . . . ?
C2 C3 C4 C22 -178.8(4) . . . . ?
C3 C4 C5 C6 -0.7(6) . . . . ?
C22 C4 C5 C6 178.6(4) . . . . ?
C4 C5 C6 C1 0.3(5) . . . . ?
C4 C5 C6 C7 -176.6(4) . . . . ?
N1 C1 C6 C5 -177.1(3) . . . . ?
C2 C1 C6 C5 0.2(5) . . . . ?
N1 C1 C6 C7 0.6(4) . . . . ?
C2 C1 C6 C7 177.9(3) . . . . ?
C5 C6 C7 C10 175.7(4) . . . . ?
C1 C6 C7 C10 -1.5(4) . . . . ?
C5 C6 C7 C8 -4.0(7) . . . . ?
C1 C6 C7 C8 178.8(3) . . . . ?
C10 C7 C8 O2 -177.3(4) . . . . ?
C6 C7 C8 O2 2.3(6) . . . . ?
C10 C7 C8 O3 3.0(6) . . . . ?
C6 C7 C8 O3 -177.4(3) . . . . ?
C6 C7 C10 N1 1.9(4) . . . . ?
C8 C7 C10 N1 -178.5(3) . . . . ?
C6 C7 C10 C11 -170.3(4) . . . . ?
C8 C7 C10 C11 9.4(7) . . . . ?
C7 C10 C11 C12 -71.6(5) . . . . ?
N1 C10 C11 C12 117.0(4) . . . . ?
C7 C10 C11 C16 106.0(5) . . . . ?
N1 C10 C11 C16 -65.4(5) . . . . ?
C16 C11 C12 C13 0.3(6) . . . . ?
C10 C11 C12 C13 177.9(4) . . . . ?
C11 C12 C13 C14 -0.2(7) . . . . ?
C12 C13 C14 C15 -0.2(8) . . . . ?
C13 C14 C15 C16 0.3(8) . . . . ?
C14 C15 C16 C11 -0.2(7) . . . . ?
C12 C11 C16 C15 -0.2(6) . . . . ?
C10 C11 C16 C15 -177.8(4) . . . . ?
N1 C17 C18 C19 51.4(4) . . . . ?
N1 C17 C18 C20 171.2(3) . . . . ?
N1 C17 C18 C21 -73.3(4) . . . . ?
C19 C18 C21 O1 165.7(4) . . . . ?
C20 C18 C21 O1 45.1(5) . . . . ?
C17 C18 C21 O1 -70.3(4) . . . . ?
C19 C18 C21 N2 -15.5(5) . . . . ?
C20 C18 C21 N2 -136.2(4) . . . . ?
C17 C18 C21 N2 108.4(4) . . . . ?
C5 C4 C22 F1 -10.2(7) . . . . ?
C3 C4 C22 F1 169.1(4) . . . . ?
C5 C4 C22 F3 -133.3(5) . . . . ?
C3 C4 C22 F3 46.1(6) . . . . ?
C5 C4 C22 F2 108.2(5) . . . . ?
C3 C4 C22 F2 -72.4(6) . . . . ?
C28 C23 C24 C25 1.2(6) . . . . ?
C43 C23 C24 C25 -176.5(3) . . . . ?
C28 C23 C24 N3 178.2(3) . . . . ?
C43 C23 C24 N3 0.6(4) . . . . ?
C23 C24 C25 C26 -1.2(6) . . . . ?
N3 C24 C25 C26 -177.6(4) . . . . ?
C24 C25 C26 C27 0.4(6) . . . . ?
C25 C26 C27 C28 0.5(7) . . . . ?
C25 C26 C27 C42 178.7(4) . . . . ?
C26 C27 C28 C23 -0.5(6) . . . . ?
C42 C27 C28 C23 -178.7(4) . . . . ?
C24 C23 C28 C27 -0.3(5) . . . . ?
C43 C23 C28 C27 176.6(4) . . . . ?
N3 C31 C32 C33 -115.5(4) . . . . ?
C43 C31 C32 C33 69.6(5) . . . . ?
N3 C31 C32 C37 65.9(5) . . . . ?
C43 C31 C32 C37 -109.0(4) . . . . ?
C37 C32 C33 C34 1.0(6) . . . . ?
C31 C32 C33 C34 -177.7(4) . . . . ?
C32 C33 C34 C35 -0.7(6) . . . . ?
C33 C34 C35 C36 0.3(7) . . . . ?
C34 C35 C36 C37 -0.2(7) . . . . ?
C35 C36 C37 C32 0.5(6) . . . . ?
C33 C32 C37 C36 -0.9(5) . . . . ?
C31 C32 C37 C36 177.7(3) . . . . ?
N3 C38 C39 C40 -51.7(4) . . . . ?
N3 C38 C39 C44 74.9(4) . . . . ?
N3 C38 C39 C41 -171.5(3) . . . . ?
C28 C27 C42 F6 113.9(6) . . . . ?
C26 C27 C42 F6 -64.3(7) . . . . ?
C28 C27 C42 F4 -11.4(6) . . . . ?
C26 C27 C42 F4 170.4(4) . . . . ?
C28 C27 C42 F5 -126.5(5) . . . . ?
C26 C27 C42 F5 55.3(6) . . . . ?
N3 C31 C43 C23 -1.6(4) . . . . ?
C32 C31 C43 C23 173.8(3) . . . . ?
N3 C31 C43 C29 -178.6(3) . . . . ?
C32 C31 C43 C29 -3.2(6) . . . . ?
C24 C23 C43 C31 0.6(4) . . . . ?
C28 C23 C43 C31 -176.6(4) . . . . ?
C24 C23 C43 C29 177.8(3) . . . . ?
C28 C23 C43 C29 0.7(6) . . . . ?
O5 C29 C43 C31 -179.8(4) . . . . ?
O6 C29 C43 C31 2.0(6) . . . . ?
O5 C29 C43 C23 3.6(6) . . . . ?
O6 C29 C43 C23 -174.7(3) . . . . ?
C40 C39 C44 O4 -167.5(4) . . . . ?
C38 C39 C44 O4 67.6(4) . . . . ?
C41 C39 C44 O4 -45.2(5) . . . . ?
C40 C39 C44 N4 12.2(5) . . . . ?
C38 C39 C44 N4 -112.7(4) . . . . ?
C41 C39 C44 N4 134.5(4) . . . . ?
C2 C1 N1 C10 -176.5(4) . . . . ?
C6 C1 N1 C10 0.6(4) . . . . ?
C2 C1 N1 C17 9.3(6) . . . . ?
C6 C1 N1 C17 -173.6(3) . . . . ?
C7 C10 N1 C1 -1.6(4) . . . . ?
C11 C10 N1 C1 171.6(3) . . . . ?
C7 C10 N1 C17 172.6(3) . . . . ?
C11 C10 N1 C17 -14.3(5) . . . . ?
C18 C17 N1 C1 80.7(4) . . . . ?
C18 C17 N1 C10 -92.6(4) . . . . ?
C43 C31 N3 C24 2.0(4) . . . . ?
C32 C31 N3 C24 -173.9(3) . . . . ?
C43 C31 N3 C38 -175.7(3) . . . . ?
C32 C31 N3 C38 8.5(5) . . . . ?
C25 C24 N3 C31 175.2(4) . . . . ?
C23 C24 N3 C31 -1.6(4) . . . . ?
C25 C24 N3 C38 -7.1(6) . . . . ?
C23 C24 N3 C38 176.1(3) . . . . ?
C39 C38 N3 C31 92.4(4) . . . . ?
C39 C38 N3 C24 -84.8(4) . . . . ?
O2 C8 O3 C9 -1.6(6) . . . . ?
C7 C8 O3 C9 178.0(4) . . . . ?
O5 C29 O6 C30 4.4(6) . . . . ?
C43 C29 O6 C30 -177.3(3) . . . . ?
